data_4107627
loop_
_publ_author_name
'Masaaki Ohba'
'Wakako Kaneko'
'Susumu Kitagawa'
'Takuho Maeda'
'Masaki Mito'

_publ_contact_author_address
;
Department of Synthetic Chemistry and Biological Chemistry, 
Graduate School of Engineering, Kyoto University, 
Katura, Nishikyo-ku, Kyoto 615-8510, Japan
;
_publ_contact_author_email ' ohba@sbchem.kyoto-u.ac.jp'
_publ_contact_author_fax ' +81-75-383-2732'
_publ_contact_author_name ' Masaaki Ohba'
_publ_contact_author_phone ' +81-75-383-2807'
_publ_section_title
;
 Pressure Response of Three-Dimensional Cyanide-Bridged Bimetallic Magnets
;
_journal_name_full 'Journal of the American Chemical Society'
_journal_page_first 4475
_journal_page_last 4484
_journal_paper_doi 10.1021/ja7110509
_journal_volume 130
_journal_year 2008
_chemical_formula_sum 'C18 H32 Cr2 Mn3 N18 O4'
_chemical_formula_weight 833.37
_space_group_IT_number 15
_symmetry_cell_setting monoclinic
_symmetry_Int_Tables_number 15
_symmetry_space_group_name_Hall '-C 2yc'
_symmetry_space_group_name_H-M 'C 1 2/c 1'
_cell_angle_alpha 90
_cell_angle_beta 120.69(2)
_cell_angle_gamma 90
_cell_formula_units_Z 4
_cell_length_a 24.505(7)
_cell_length_b 11.323(4)
_cell_length_c 14.810(4)
_cell_measurement_reflns_used 24
_cell_measurement_temperature 296.2
_cell_measurement_theta_max 15.0
_cell_measurement_theta_min 14.5
_cell_volume 3534(2)
_computing_cell_refinement 'MSC/AFC Diffractometer Control'
_computing_data_collection 'MSC/AFC Diffractometer Control'
_computing_data_reduction 'teXsan Ver. 1.11'
_computing_publication_material 'teXsan Ver. 1.11'
_computing_structure_refinement 'teXsan Ver. 1.10'
_computing_structure_solution directMethod
_diffrn_measurement_device_type 'Rigaku AFC5S'
_diffrn_measurement_method \w-2\q
_diffrn_radiation_type 'Mo K\a'
_diffrn_radiation_wavelength 0.7107
_diffrn_reflns_av_R_equivalents 0.013
_diffrn_reflns_limit_h_max 0
_diffrn_reflns_limit_h_min 0
_diffrn_reflns_limit_k_max 0
_diffrn_reflns_limit_k_min 0
_diffrn_reflns_limit_l_max 0
_diffrn_reflns_limit_l_min 0
_diffrn_reflns_number 4361
_diffrn_standards_decay_% 5.53
_diffrn_standards_interval_count 150
_diffrn_standards_number 3
_exptl_absorpt_coefficient_mu 16.90
_exptl_absorpt_correction_T_max 0.713
_exptl_absorpt_correction_T_min 0.652
_exptl_absorpt_correction_type psi-scan
_exptl_absorpt_process_details '(North, Phillips & Mathews, 1968)'
_exptl_crystal_colour light
_exptl_crystal_density_diffrn 1.566
_exptl_crystal_description prismatic
_exptl_crystal_size_max 0.200
_exptl_crystal_size_mid 0.200
_exptl_crystal_size_min 0.200
_refine_diff_density_max 0.65
_refine_diff_density_min -0.59
_refine_ls_extinction_coef 0.00000
_refine_ls_extinction_method 'Zachariasen(1967) type 2 gaussian isotropic'
_refine_ls_goodness_of_fit_ref 1.700
_refine_ls_hydrogen_treatment noref
_refine_ls_number_parameters 205
_refine_ls_number_reflns 3032
_refine_ls_R_factor_gt 0.0000
_refine_ls_shift/su_max 0.1190
_refine_ls_structure_factor_coef F
_refine_ls_weighting_details 'w = 1/[\s^2^(Fo) + 0.00016|Fo|^2^]'
_refine_ls_weighting_scheme calc
_refine_ls_wR_factor_ref 0.0420
_reflns_number_gt 0
_reflns_number_total 0
_reflns_threshold_expression F^2^>2.0\s(F^2^)
_cod_data_source_file ja7110509-file002_2.cif
_cod_data_source_block '[Mn(en)]3[Cr(CN)6]2.4H2O'
_cod_original_cell_volume 3533(1)
_cod_original_formula_sum 'C18 H32 Cr2 N18 Mn3 O4 '
_cod_database_code 4107627

loop_
_symmetry_equiv_pos_as_xyz
x,y,z
-x,y,1/2-z
-x,-y,-z
x,-y,1/2+z
1/2+x,1/2+y,z
1/2-x,1/2+y,1/2-z
1/2-x,1/2-y,-z
1/2+x,1/2-y,1/2+z

loop_
_atom_site_label
_atom_site_type_symbol
_atom_site_fract_x
_atom_site_fract_y
_atom_site_fract_z
_atom_site_U_iso_or_equiv
_atom_site_adp_type
_atom_site_occupancy
_atom_site_calc_flag
_atom_site_refinement_flags
Mn(1) Mn 0.35165(2) 0.15383(4) 0.76889(4) 0.0216(1) Uani 1.00 d .
Mn(2) Mn 0.0000 0.11579(6) 0.7500 0.0210(2) Uani 1.00 d S
Cr(1) Cr 0.10059(2) 0.24312(4) 0.52294(3) 0.0159(1) Uani 1.00 d .
O(1) O -0.3061(4) 0.1120(6) 0.4417(6) 0.217(4) Uani 1.00 d .
O(2) O -0.1957(3) 0.1466(10) 0.6045(6) 0.278(5) Uani 1.00 d .
N(1) N 0.2459(1) 0.1524(2) 0.6449(2) 0.0309(7) Uani 1.00 d .
N(2) N 0.0659(1) 0.1224(3) 0.6843(2) 0.0347(8) Uani 1.00 d .
N(3) N 0.0577(1) 0.0173(3) 0.3695(2) 0.0343(8) Uani 1.00 d .
N(4) N 0.1424(1) 0.4715(2) 0.6734(2) 0.0330(8) Uani 1.00 d .
N(5) N 0.1261(1) 0.3761(3) 0.3562(2) 0.0327(8) Uani 1.00 d .
N(6) N -0.0460(1) 0.3212(3) 0.3920(2) 0.0380(8) Uani 1.00 d .
N(7) N 0.3185(2) 0.2329(3) 0.8725(3) 0.049(1) Uani 1.00 d .
N(8) N 0.3478(2) 0.3510(3) 0.7344(3) 0.0448(10) Uani 1.00 d .
N(9) N 0.0461(2) 0.2748(3) 0.8566(3) 0.051(1) Uani 1.00 d .
C(1) C 0.1940(1) 0.1834(3) 0.6004(2) 0.0214(7) Uani 1.00 d .
C(2) C 0.0804(1) 0.1587(3) 0.6272(3) 0.0250(8) Uani 1.00 d .
C(3) C 0.0739(1) 0.0959(3) 0.4258(2) 0.0246(8) Uani 1.00 d .
C(4) C 0.1278(1) 0.3909(3) 0.6198(2) 0.0234(8) Uani 1.00 d .
C(5) C 0.1169(1) 0.3324(3) 0.4173(2) 0.0246(8) Uani 1.00 d .
C(6) C 0.0066(1) 0.2973(3) 0.4405(2) 0.0251(8) Uani 1.00 d .
C(7) C 0.3287(3) 0.3633(5) 0.8772(4) 0.074(2) Uani 1.00 d .
C(8) C 0.3119(2) 0.4120(4) 0.7736(5) 0.063(2) Uani 1.00 d .
C(9) C 0.0083(3) 0.3814(4) 0.8042(5) 0.078(2) Uani 1.00 d .
H(1) H 0.2829 0.2264 0.8474 0.0384 Uiso 1.00 calc .
H(2) H 0.3322 0.1935 0.9282 0.0384 Uiso 1.00 calc .
H(3) H 0.3070 0.3984 0.9133 0.0384 Uiso 1.00 calc .
H(4) H 0.3778 0.3795 0.9215 0.0384 Uiso 1.00 calc .
H(5) H 0.2595 0.3918 0.7227 0.0384 Uiso 1.00 calc .
H(6) H 0.3176 0.5019 0.7813 0.0384 Uiso 1.00 calc .
H(7) H 0.3285 0.3675 0.6692 0.0384 Uiso 1.00 calc .
H(8) H 0.3908 0.3813 0.7698 0.0384 Uiso 1.00 calc .
H(9) H 0.0485 0.2636 0.9167 0.0384 Uiso 1.00 calc .
H(10) H 0.0862 0.2847 0.8792 0.0384 Uiso 1.00 calc .
H(11) H -0.0350 0.3831 0.8125 0.0384 Uiso 1.00 calc .
H(12) H 0.0326 0.4552 0.8395 0.0384 Uiso 1.00 calc .
H(13) H -0.3088 0.0226 0.3949 0.0384 Uiso 1.00 calc .
H(14) H -0.3231 0.1688 0.3857 0.0384 Uiso 1.00 calc .
H(15) H -0.1844 0.2361 0.6053 0.0320 Uiso 1.00 calc .
H(16) H -0.1996 0.1732 0.6271 0.0320 Uiso 1.00 calc .

loop_
_atom_site_aniso_label
_atom_site_aniso_U_11
_atom_site_aniso_U_22
_atom_site_aniso_U_33
_atom_site_aniso_U_12
_atom_site_aniso_U_13
_atom_site_aniso_U_23
Mn(1) 0.0170(2) 0.0224(3) 0.0240(2) 0.0006(2) 0.0094(2) 0.0038(2)
Mn(2) 0.0239(3) 0.0196(3) 0.0218(3) 0.0000 0.0132(3) 0.0000
Cr(1) 0.0134(2) 0.0180(2) 0.0160(2) -0.0006(2) 0.0072(2) -0.0014(2)
O(1) 0.260(8) 0.208(7) 0.275(8) -0.140(6) 0.203(7) -0.176(7)
O(2) 0.149(6) 0.50(2) 0.186(7) 0.127(8) 0.089(6) 0.184(9)
N(1) 0.020(1) 0.030(2) 0.036(2) 0.002(1) 0.010(1) 0.003(1)
N(2) 0.037(2) 0.040(2) 0.038(2) 0.003(1) 0.026(1) 0.007(1)
N(3) 0.044(2) 0.028(2) 0.033(2) -0.008(1) 0.021(1) -0.008(1)
N(4) 0.028(1) 0.029(2) 0.039(2) -0.001(1) 0.016(1) -0.013(1)
N(5) 0.036(2) 0.037(2) 0.034(2) 0.004(1) 0.024(1) 0.007(1)
N(6) 0.023(1) 0.041(2) 0.041(2) 0.004(1) 0.010(1) -0.001(1)
N(7) 0.045(2) 0.069(2) 0.040(2) -0.005(2) 0.027(2) -0.007(2)
N(8) 0.047(2) 0.028(2) 0.071(2) 0.001(1) 0.038(2) 0.004(2)
N(9) 0.045(2) 0.060(2) 0.051(2) -0.022(2) 0.029(2) -0.025(2)
C(1) 0.020(1) 0.020(1) 0.023(1) -0.003(1) 0.010(1) -0.001(1)
C(2) 0.021(1) 0.026(2) 0.029(2) 0.001(1) 0.014(1) -0.001(1)
C(3) 0.023(2) 0.026(2) 0.025(2) -0.003(1) 0.013(1) -0.001(1)
C(4) 0.018(1) 0.025(2) 0.026(2) 0.000(1) 0.011(1) -0.004(1)
C(5) 0.022(2) 0.025(2) 0.027(2) 0.001(1) 0.013(1) -0.001(1)
C(6) 0.019(2) 0.028(2) 0.027(2) 0.002(1) 0.010(1) 0.001(1)
C(7) 0.100(4) 0.064(3) 0.074(4) 0.002(3) 0.056(3) -0.028(3)
C(8) 0.068(3) 0.033(2) 0.108(4) -0.003(2) 0.060(3) -0.013(2)
C(9) 0.099(4) 0.030(2) 0.140(6) -0.020(3) 0.087(5) -0.031(3)

loop_
_atom_type_symbol
_atom_type_description
_atom_type_scat_dispersion_real
_atom_type_scat_dispersion_imag
_atom_type_scat_source
C C 0.003 0.002
;International Tables for Crystallography
(1992, Vol. C, Tables 4.2.6.8 and 6.1.1.1)
;
H H 0.000 0.000
;International Tables for Crystallography
(1992, Vol. C, Table 6.1.1.2)
;
N N 0.006 0.003
;International Tables for Crystallography
(1992, Vol. C, Tables 4.2.6.8 and 6.1.1.1)
;
Mn Mn 0.337 0.728
;International Tables for Crystallography
(1992, Vol. C, Tables 4.2.6.8 and 6.1.1.1)
;
Cr Cr 0.321 0.624
;International Tables for Crystallography
(1992, Vol. C, Tables 4.2.6.8 and 6.1.1.1)
;
O O 0.011 0.006
;International Tables for Crystallography
(1992, Vol. C, Tables 4.2.6.8 and 6.1.1.1)
;

loop_
_geom_angle_atom_site_label_1
_geom_angle_atom_site_label_2
_geom_angle_atom_site_label_3
_geom_angle
_geom_angle_site_symmetry_1
_geom_angle_site_symmetry_2
_geom_angle_site_symmetry_3
_geom_angle_publ_flag
N(7) H(1) O(2) 139.9 0_555 0_555 0_555 no
N(7) H(1) N(1) 102.6 0_555 0_555 0_555 no
N(7) H(1) O(1) 88.6 0_555 0_555 0_555 no
N(7) H(1) N(8) 56.8 0_555 0_555 0_555 no
O(2) H(1) N(1) 108.3 0_555 0_555 0_555 no
O(2) H(1) O(1) 51.3 0_555 0_555 0_555 no
O(2) H(1) N(8) 163.0 0_555 0_555 0_555 no
N(1) H(1) O(1) 137.6 0_555 0_555 0_555 no
N(1) H(1) N(8) 62.6 0_555 0_555 0_555 no
O(1) H(1) N(8) 145.2 0_555 0_555 0_555 no
N(7) H(2) O(1) 145.0 0_555 0_555 0_555 no
N(7) H(2) N(9) 130.2 0_555 0_555 0_555 no
N(7) H(2) N(4) 91.9 0_555 0_555 0_555 no
N(7) H(2) O(2) 94.3 0_555 0_555 0_555 no
N(7) H(2) N(6) 79.1 0_555 0_555 0_555 no
O(1) H(2) N(9) 74.9 0_555 0_555 0_555 no
O(1) H(2) N(4) 105.3 0_555 0_555 0_555 no
O(1) H(2) O(2) 52.4 0_555 0_555 0_555 no
O(1) H(2) N(6) 135.8 0_555 0_555 0_555 no
N(9) H(2) N(4) 105.4 0_555 0_555 0_555 no
N(9) H(2) O(2) 124.5 0_555 0_555 0_555 no
N(9) H(2) N(6) 72.3 0_555 0_555 0_555 no
N(4) H(2) O(2) 104.1 0_555 0_555 0_555 no
N(4) H(2) N(6) 57.7 0_555 0_555 0_555 no
O(2) H(2) N(6) 159.9 0_555 0_555 0_555 no
N(7) H(3) O(2) 101.7 0_555 0_555 0_555 no
N(7) H(3) O(1) 106.4 0_555 0_555 0_555 no
N(7) H(3) N(1) 151.3 0_555 0_555 0_555 no
N(7) H(3) N(8) 58.0 0_555 0_555 0_555 no
O(2) H(3) O(1) 51.5 0_555 0_555 0_555 no
O(2) H(3) N(1) 102.7 0_555 0_555 0_555 no
O(2) H(3) N(8) 156.1 0_555 0_555 0_555 no
O(1) H(3) N(1) 77.9 0_555 0_555 0_555 no
O(1) H(3) N(8) 141.2 0_555 0_555 0_555 no
N(1) H(3) N(8) 100.5 0_555 0_555 0_555 no
N(7) H(4) N(8) 75.7 0_555 0_555 0_555 no
N(7) H(4) N(3) 131.5 0_555 0_555 0_555 no
N(7) H(4) N(6) 74.4 0_555 0_555 0_555 no
N(7) H(4) N(9) 82.3 0_555 0_555 0_555 no
N(8) H(4) N(3) 152.6 0_555 0_555 0_555 no
N(8) H(4) N(6) 66.9 0_555 0_555 0_555 no
N(8) H(4) N(9) 136.6 0_555 0_555 0_555 no
N(3) H(4) N(6) 118.3 0_555 0_555 0_555 no
N(3) H(4) N(9) 62.1 0_555 0_555 0_555 no
N(6) H(4) N(9) 71.4 0_555 0_555 0_555 no
N(8) H(5) N(7) 71.7 0_555 0_555 0_555 no
N(8) H(5) N(4) 168.2 0_555 0_555 0_555 no
N(8) H(5) N(1) 74.7 0_555 0_555 0_555 no
N(7) H(5) N(4) 120.0 0_555 0_555 0_555 no
N(7) H(5) N(1) 66.4 0_555 0_555 0_555 no
N(4) H(5) N(1) 108.1 0_555 0_555 0_555 no
N(8) H(6) N(1) 162.2 0_555 0_555 0_555 no
N(8) H(6) O(2) 93.2 0_555 0_555 0_555 no
N(8) H(6) N(2) 87.7 0_555 0_555 0_555 no
N(8) H(6) N(7) 57.5 0_555 0_555 0_555 no
N(1) H(6) O(2) 99.9 0_555 0_555 0_555 no
N(1) H(6) N(2) 108.8 0_555 0_555 0_555 no
N(1) H(6) N(7) 106.3 0_555 0_555 0_555 no
O(2) H(6) N(2) 63.8 0_555 0_555 0_555 no
O(2) H(6) N(7) 147.1 0_555 0_555 0_555 no
N(2) H(6) N(7) 123.1 0_555 0_555 0_555 no
N(8) H(7) N(5) 85.2 0_555 0_555 0_555 no
N(8) H(7) N(1) 84.9 0_555 0_555 0_555 no
N(8) H(7) O(2) 117.2 0_555 0_555 0_555 no
N(8) H(7) N(3) 104.4 0_555 0_555 0_555 no
N(8) H(7) N(7) 33.8 0_555 0_555 0_555 no
N(5) H(7) N(1) 62.0 0_555 0_555 0_555 no
N(5) H(7) O(2) 148.9 0_555 0_555 0_555 no
N(5) H(7) N(3) 86.8 0_555 0_555 0_555 no
N(5) H(7) N(7) 84.4 0_555 0_555 0_555 no
N(1) H(7) O(2) 136.3 0_555 0_555 0_555 no
N(1) H(7) N(3) 146.9 0_555 0_555 0_555 no
N(1) H(7) N(7) 54.7 0_555 0_555 0_555 no
O(2) H(7) N(3) 67.6 0_555 0_555 0_555 no
O(2) H(7) N(7) 126.3 0_555 0_555 0_555 no
N(3) H(7) N(7) 137.8 0_555 0_555 0_555 no
N(8) H(8) N(6) 98.5 0_555 0_555 0_555 no
N(8) H(8) N(2) 129.1 0_555 0_555 0_555 no
N(8) H(8) N(3) 117.8 0_555 0_555 0_555 no
N(8) H(8) N(7) 51.7 0_555 0_555 0_555 no
N(8) H(8) N(5) 66.6 0_555 0_555 0_555 no
N(6) H(8) N(2) 126.8 0_555 0_555 0_555 no
N(6) H(8) N(3) 116.4 0_555 0_555 0_555 no
N(6) H(8) N(7) 62.9 0_555 0_555 0_555 no
N(6) H(8) N(5) 61.8 0_555 0_555 0_555 no
N(2) H(8) N(3) 65.5 0_555 0_555 0_555 no
N(2) H(8) N(7) 126.1 0_555 0_555 0_555 no
N(2) H(8) N(5) 151.2 0_555 0_555 0_555 no
N(3) H(8) N(7) 167.2 0_555 0_555 0_555 no
N(3) H(8) N(5) 86.0 0_555 0_555 0_555 no
N(7) H(8) N(5) 82.7 0_555 0_555 0_555 no
N(9) H(9) N(2) 90.5 0_555 0_555 0_555 no
N(9) H(9) N(6) 158.4 0_555 0_555 0_555 no
N(9) H(9) N(7) 120.3 0_555 0_555 0_555 no
N(9) H(9) N(3) 84.2 0_555 0_555 0_555 no
N(9) H(9) N(9) 32.0 0_555 0_555 0_555 no
N(2) H(9) N(6) 97.5 0_555 0_555 0_555 no
N(2) H(9) N(7) 139.2 0_555 0_555 0_555 no
N(2) H(9) N(3) 60.6 0_555 0_555 0_555 no
N(2) H(9) N(9) 61.7 0_555 0_555 0_555 no
N(6) H(9) N(7) 64.1 0_555 0_555 0_555 no
N(6) H(9) N(3) 117.2 0_555 0_555 0_555 no
N(6) H(9) N(9) 141.4 0_555 0_555 0_555 no
N(7) H(9) N(3) 94.2 0_555 0_555 0_555 no
N(7) H(9) N(9) 152.1 0_555 0_555 0_555 no
N(3) H(9) N(9) 82.3 0_555 0_555 0_555 no
N(9) H(10) O(1) 160.5 0_555 0_555 0_555 no
N(9) H(10) O(2) 138.7 0_555 0_555 0_555 no
N(9) H(10) N(7) 117.0 0_555 0_555 0_555 no
N(9) H(10) N(2) 87.4 0_555 0_555 0_555 no
N(9) H(10) N(9) 44.7 0_555 0_555 0_555 no
N(9) H(10) N(3) 72.2 0_555 0_555 0_555 no
O(1) H(10) O(2) 60.1 0_555 0_555 0_555 no
O(1) H(10) N(7) 66.7 0_555 0_555 0_555 no
O(1) H(10) N(2) 103.9 0_555 0_555 0_555 no
O(1) H(10) N(9) 131.1 0_555 0_555 0_555 no
O(1) H(10) N(3) 127.3 0_555 0_555 0_555 no
O(2) H(10) N(7) 77.1 0_555 0_555 0_555 no
O(2) H(10) N(2) 60.1 0_555 0_555 0_555 no
O(2) H(10) N(9) 114.6 0_555 0_555 0_555 no
O(2) H(10) N(3) 69.2 0_555 0_555 0_555 no
N(7) H(10) N(2) 132.7 0_555 0_555 0_555 no
N(7) H(10) N(9) 161.5 0_555 0_555 0_555 no
N(7) H(10) N(3) 90.0 0_555 0_555 0_555 no
N(2) H(10) N(9) 54.8 0_555 0_555 0_555 no
N(2) H(10) N(3) 57.9 0_555 0_555 0_555 no
N(9) H(10) N(3) 81.8 0_555 0_555 0_555 no
N(9) H(11) N(9) 69.9 0_555 0_555 0_555 no
N(9) H(11) N(4) 155.1 0_555 0_555 0_555 no
N(9) H(11) N(2) 68.9 0_555 0_555 0_555 no
N(9) H(11) N(4) 124.0 0_555 0_555 0_555 no
N(9) H(11) N(2) 70.3 0_555 0_555 0_555 no
N(4) H(11) N(2) 95.2 0_555 0_555 0_555 no
N(9) H(12) N(5) 124.9 0_555 0_555 0_555 no
N(9) H(12) N(9) 58.2 0_555 0_555 0_555 no
N(5) H(12) N(9) 124.9 0_555 0_555 0_555 no
O(1) H(13) N(5) 127.6 0_555 0_555 0_555 no
O(1) H(13) N(1) 148.5 0_555 0_555 0_555 no
O(1) H(13) N(4) 120.4 0_555 0_555 0_555 no
O(1) H(13) O(2) 47.0 0_555 0_555 0_555 no
N(5) H(13) N(1) 79.0 0_555 0_555 0_555 no
N(5) H(13) N(4) 83.9 0_555 0_555 0_555 no
N(5) H(13) O(2) 137.7 0_555 0_555 0_555 no
N(1) H(13) N(4) 74.0 0_555 0_555 0_555 no
N(1) H(13) O(2) 102.6 0_555 0_555 0_555 no
N(4) H(13) O(2) 137.8 0_555 0_555 0_555 no
O(1) H(14) O(2) 128.0 0_555 0_555 0_555 no
O(1) H(14) N(9) 102.8 0_555 0_555 0_555 no
O(1) H(14) O(2) 45.2 0_555 0_555 0_555 no
O(1) H(14) N(4) 107.1 0_555 0_555 0_555 no
O(1) H(14) N(5) 56.0 0_555 0_555 0_555 no
O(2) H(14) N(9) 88.8 0_555 0_555 0_555 no
O(2) H(14) O(2) 86.7 0_555 0_555 0_555 no
O(2) H(14) N(4) 119.4 0_555 0_555 0_555 no
O(2) H(14) N(5) 172.8 0_555 0_555 0_555 no
N(9) H(14) O(2) 125.0 0_555 0_555 0_555 no
N(9) H(14) N(4) 103.2 0_555 0_555 0_555 no
N(9) H(14) N(5) 84.2 0_555 0_555 0_555 no
O(2) H(14) N(4) 126.2 0_555 0_555 0_555 no
O(2) H(14) N(5) 98.9 0_555 0_555 0_555 no
N(4) H(14) N(5) 60.7 0_555 0_555 0_555 no
O(2) H(15) O(1) 157.6 0_555 0_555 0_555 no
O(2) H(15) O(1) 53.3 0_555 0_555 0_555 no
O(2) H(15) N(9) 112.8 0_555 0_555 0_555 no
O(2) H(15) N(2) 74.3 0_555 0_555 0_555 no
O(2) H(15) O(2) 106.1 0_555 0_555 0_555 no
O(2) H(15) N(7) 74.6 0_555 0_555 0_555 no
O(1) H(15) O(1) 104.3 0_555 0_555 0_555 no
O(1) H(15) N(9) 81.6 0_555 0_555 0_555 no
O(1) H(15) N(2) 128.1 0_555 0_555 0_555 no
O(1) H(15) O(2) 51.6 0_555 0_555 0_555 no
O(1) H(15) N(7) 95.9 0_555 0_555 0_555 no
O(1) H(15) N(9) 136.5 0_555 0_555 0_555 no
O(1) H(15) N(2) 127.6 0_555 0_555 0_555 no
O(1) H(15) O(2) 52.8 0_555 0_555 0_555 no
O(1) H(15) N(7) 58.8 0_555 0_555 0_555 no
N(9) H(15) N(2) 62.2 0_555 0_555 0_555 no
N(9) H(15) O(2) 118.2 0_555 0_555 0_555 no
N(9) H(15) N(7) 164.6 0_555 0_555 0_555 no
N(2) H(15) O(2) 179.1 0_555 0_555 0_555 no
N(2) H(15) N(7) 109.4 0_555 0_555 0_555 no
O(2) H(15) N(7) 70.1 0_555 0_555 0_555 no
O(2) H(16) O(1) 103.3 0_555 0_555 0_555 no
O(2) H(16) O(1) 65.4 0_555 0_555 0_555 no
O(2) H(16) N(7) 131.6 0_555 0_555 0_555 no
O(2) H(16) N(2) 90.9 0_555 0_555 0_555 no
O(1) H(16) O(1) 93.2 0_555 0_555 0_555 no
O(1) H(16) N(7) 92.0 0_555 0_555 0_555 no
O(1) H(16) N(2) 106.1 0_555 0_555 0_555 no
O(1) H(16) N(7) 68.2 0_555 0_555 0_555 no
O(1) H(16) N(2) 152.6 0_555 0_555 0_555 no
N(7) H(16) N(2) 128.7 0_555 0_555 0_555 no

loop_
_geom_bond_atom_site_label_1
_geom_bond_atom_site_label_2
_geom_bond_distance
_geom_bond_site_symmetry_2
_geom_bond_publ_flag
Mn(1) N(1) 2.287(3) . yes
Mn(1) N(4) 2.211(3) 6_546 yes
Mn(1) N(5) 2.208(3) 7_556 yes
Mn(1) N(6) 2.242(3) 8_555 yes
Mn(1) N(7) 2.256(3) . yes
Mn(1) N(8) 2.282(3) . yes
Mn(2) N(2) 2.272(3) . yes
Mn(2) N(2) 2.272(3) 2_556 yes
Mn(2) N(3) 2.202(3) 4_555 yes
Mn(2) N(3) 2.202(3) 3_556 yes
Mn(2) N(9) 2.278(3) . yes
Mn(2) N(9) 2.278(3) 2_556 yes
Cr(1) C(1) 2.080(3) . yes
Cr(1) C(2) 2.079(3) . yes
Cr(1) C(3) 2.077(3) . yes
Cr(1) C(4) 2.080(3) . yes
Cr(1) C(5) 2.065(3) . yes
Cr(1) C(6) 2.074(3) . yes
O(1) H(13) 1.209 . no
O(1) H(14) 0.961 . no
O(2) H(15) 1.048 . no
O(2) H(16) 0.494 . no
N(1) C(1) 1.149(4) . yes
N(2) C(2) 1.147(4) . yes
N(3) C(3) 1.143(4) . yes
N(4) C(4) 1.141(4) . yes
N(5) C(5) 1.151(4) . yes
N(6) C(6) 1.143(4) . yes
N(7) C(7) 1.493(6) . yes
N(7) H(1) 0.757 . no
N(7) H(2) 0.843 . no
N(8) C(8) 1.451(5) . yes
N(8) H(7) 0.852 . no
N(8) H(8) 0.970 . no
N(9) C(9) 1.478(6) . yes
N(9) H(9) 0.872 . no
N(9) H(10) 0.868 . no
C(7) C(8) 1.477(7) . yes
C(7) H(3) 1.009 . no
C(7) H(4) 1.050 . no
C(8) H(5) 1.133 . no
C(8) H(6) 1.026 . no
C(9) C(9) 1.44(1) 2_556 yes
C(9) H(11) 1.129 . no
C(9) H(12) 1.003 . no

loop_
_geom_contact_atom_site_label_1
_geom_contact_atom_site_label_2
_geom_contact_distance
_geom_contact_site_symmetry_2
O(1) O(2) 2.57(1) .
O(1) O(2) 2.82(1) 7_456
O(1) N(5) 3.057(6) 5_445
O(1) N(7) 3.224(6) 2_556
O(1) N(9) 3.420(9) 8_454
O(2) N(2) 3.132(8) 2_556
O(2) N(7) 3.342(8) 2_556
O(2) C(2) 3.511(8) 2_556
O(2) C(8) 3.590(10) 5_445
N(3) N(3) 3.212(6) 2_555
N(3) N(9) 3.316(5) 4_554
N(4) N(6) 3.114(4) 3_566
N(4) N(7) 3.289(5) 6_556
N(4) N(5) 3.401(4) 4_565
N(5) N(6) 3.223(4) 2_555
N(6) N(8) 3.134(4) 8_454
N(6) N(7) 3.242(4) 8_454
